data_7154504
loop_
_publ_author_name
'Kr\"oger, Denis'
'Brockmeyer, Fabian'
'Kahrs, Christoph'

_publ_section_title
;
 A three-component reaction for rapid access to underexplored
 1,3-thiazine-2-thiones.
;
_journal_issue 26
_journal_name_full 'Organic &amp; biomolecular chemistry'
_journal_page_first 7223
_journal_page_last 7229
_journal_paper_doi 10.1039/c5ob00377f
_journal_volume 13
_journal_year 2015
_chemical_formula_structural C19H17NOS2
_chemical_formula_sum 'C19 H17 N O S2'
_chemical_formula_weight 339.45
_chemical_name_systematic 2a
_space_group_crystal_system monoclinic
_space_group_IT_number 14
_space_group_name_Hall '-P 2yn'
_space_group_name_H-M_alt 'P 1 21/n 1'
_symmetry_space_group_name_Hall '-P 2yn'
_symmetry_space_group_name_H-M 'P 1 21/n 1'
_atom_sites_solution_hydrogens difmap
_atom_sites_solution_primary direct
_atom_sites_solution_secondary difmap
_audit_creation_method SHELXL-2014
_audit_update_record
;
2015-02-13 deposited with the CCDC.
2015-05-20 downloaded from the CCDC.
;
_cell_angle_alpha 90
_cell_angle_beta 96.8790(15)
_cell_angle_gamma 90
_cell_formula_units_Z 4
_cell_length_a 10.3443(5)
_cell_length_b 9.3521(4)
_cell_length_c 17.9838(8)
_cell_measurement_reflns_used 9847
_cell_measurement_temperature 150(2)
_cell_measurement_theta_max 34.89
_cell_measurement_theta_min 2.28
_cell_volume 1727.25(14)
_computing_cell_refinement 'Bruker SAINT V8.34A'
_computing_data_collection 'Bruker APEX2'
_computing_data_reduction 'Bruker SAINT V8.34A'
_computing_structure_refinement 'SHELXL-2014 (Sheldrick, 2014)'
_computing_structure_solution 'SHELXS-2013 (Sheldrick, 2013)'
_diffrn_ambient_temperature 150(2)
_diffrn_measured_fraction_theta_full 1.000
_diffrn_measured_fraction_theta_max 1.000
_diffrn_measurement_device_type 'Bruker APEX-II CCD'
_diffrn_measurement_method '\f and \w scans'
_diffrn_radiation_type MoK\a
_diffrn_radiation_wavelength 0.71073
_diffrn_reflns_av_R_equivalents 0.0308
_diffrn_reflns_av_unetI/netI 0.0141
_diffrn_reflns_laue_measured_fraction_full 1.000
_diffrn_reflns_laue_measured_fraction_max 1.000
_diffrn_reflns_limit_h_max 16
_diffrn_reflns_limit_h_min -16
_diffrn_reflns_limit_k_max 15
_diffrn_reflns_limit_k_min -15
_diffrn_reflns_limit_l_max 29
_diffrn_reflns_limit_l_min -29
_diffrn_reflns_number 90499
_diffrn_reflns_point_group_measured_fraction_full 1.000
_diffrn_reflns_point_group_measured_fraction_max 1.000
_diffrn_reflns_theta_full 25.242
_diffrn_reflns_theta_max 34.971
_diffrn_reflns_theta_min 2.166
_diffrn_source 'sealed tube'
_exptl_absorpt_coefficient_mu 0.312
_exptl_absorpt_correction_T_max 1.0000
_exptl_absorpt_correction_T_min 0.9698
_exptl_absorpt_correction_type multi-scan
_exptl_absorpt_process_details 'SADABS-2012/1 (Sheldrick)'
_exptl_crystal_colour colourless
_exptl_crystal_density_diffrn 1.305
_exptl_crystal_description block
_exptl_crystal_F_000 712
_exptl_crystal_size_max 0.300
_exptl_crystal_size_mid 0.250
_exptl_crystal_size_min 0.150
_refine_diff_density_max 0.550
_refine_diff_density_min -0.443
_refine_diff_density_rms 0.047
_refine_ls_extinction_method none
_refine_ls_goodness_of_fit_ref 1.108
_refine_ls_hydrogen_treatment mixed
_refine_ls_matrix_type full
_refine_ls_number_parameters 248
_refine_ls_number_reflns 7596
_refine_ls_number_restraints 15
_refine_ls_restrained_S_all 1.115
_refine_ls_R_factor_all 0.0488
_refine_ls_R_factor_gt 0.0375
_refine_ls_shift/su_max 0.001
_refine_ls_shift/su_mean 0.000
_refine_ls_structure_factor_coef Fsqd
_refine_ls_weighting_details 'w=1/[\s^2^(Fo^2^)+(0.0400P)^2^+0.4000P] where P=(Fo^2^+2Fc^2^)/3'
_refine_ls_weighting_scheme calc
_refine_ls_wR_factor_gt 0.0949
_refine_ls_wR_factor_ref 0.1039
_reflns_Friedel_coverage 0.000
_reflns_number_gt 6161
_reflns_number_total 7596
_reflns_threshold_expression 'I > 2\s(I)'
_cod_data_source_file c5ob00377f2.cif
_cod_data_source_block dktzt02_150k
_cod_depositor_comments 'Adding full bibliography for 7154503--7154504.cif.'
_cod_database_code 7154504
_shelx_space_group_comment
;
The symmetry employed for this shelxl refinement is uniquely defined
by the following loop, which should always be used as a source of
symmetry information in preference to the above space-group names.
They are only intended as comments.
;
_shelx_estimated_absorpt_t_min 0.912
_shelx_estimated_absorpt_t_max 0.955
_shelxl_version_number 2014-3

loop_
_space_group_symop_operation_xyz
'x, y, z'
'-x+1/2, y+1/2, -z+1/2'
'-x, -y, -z'
'x-1/2, -y-1/2, z-1/2'

loop_
_atom_site_label
_atom_site_type_symbol
_atom_site_fract_x
_atom_site_fract_y
_atom_site_fract_z
_atom_site_U_iso_or_equiv
_atom_site_adp_type
_atom_site_occupancy
_atom_site_site_symmetry_order
_atom_site_calc_flag
_atom_site_refinement_flags_posn
_atom_site_refinement_flags_adp
_atom_site_refinement_flags_occupancy
_atom_site_disorder_assembly
_atom_site_disorder_group
S1 S 0.44429(2) 0.58966(3) 0.40223(2) 0.03357(6) Uani 1 1 d . . . . .
S2 S 0.48638(3) 0.78056(3) 0.52802(2) 0.04463(8) Uani 1 1 d . . . . .
O1 O 0.76408(9) 0.42920(13) 0.45722(5) 0.0513(2) Uani 1 1 d . . . . .
H1 H 0.6969(17) 0.3843(19) 0.4558(10) 0.058(5) Uiso 1 1 d . . . . .
C1 C 0.74003(10) 0.55742(14) 0.41708(6) 0.0402(2) Uani 1 1 d . . . . .
H1A H 0.8265 0.5991 0.4094 0.048 Uiso 0.531(4) 1 calc R U P A 1
H1B H 0.8277 0.5930 0.4075 0.048 Uiso 0.316(5) 1 calc R U P A 2
H1C H 0.8277 0.5930 0.4075 0.048 Uiso 0.154(4) 1 calc R U P A 3
C2 C 0.66591(9) 0.53375(10) 0.34067(5) 0.03058(17) Uani 1 1 d . . . . .
C3 C 0.53499(9) 0.53056(10) 0.33160(5) 0.02920(16) Uani 1 1 d . . . . .
C4 C 0.55403(10) 0.67927(12) 0.46586(6) 0.0383(2) Uani 1 1 d . . . . .
C5 C 0.74733(9) 0.51025(10) 0.27910(5) 0.03049(17) Uani 1 1 d . . . . .
C6 C 0.86648(10) 0.43862(12) 0.29252(6) 0.0380(2) Uani 1 1 d . . . . .
H6 H 0.8946 0.4024 0.3411 0.046 Uiso 1 1 calc R U . . .
C7 C 0.94429(11) 0.41999(13) 0.23520(7) 0.0440(3) Uani 1 1 d . . . . .
H7 H 1.0247 0.3703 0.2449 0.053 Uiso 1 1 calc R U . . .
C8 C 0.90555(11) 0.47311(12) 0.16439(7) 0.0423(2) Uani 1 1 d . . . . .
H8 H 0.9584 0.4592 0.1253 0.051 Uiso 1 1 calc R U . . .
C9 C 0.78868(11) 0.54710(12) 0.15073(6) 0.0401(2) Uani 1 1 d . . . . .
H9 H 0.7623 0.5852 0.1023 0.048 Uiso 1 1 calc R U . . .
C10 C 0.71021(10) 0.56562(11) 0.20756(6) 0.03486(19) Uani 1 1 d . . . . .
H10 H 0.6305 0.6165 0.1976 0.042 Uiso 1 1 calc R U . . .
C11 C 0.44933(9) 0.47869(11) 0.26503(5) 0.03071(17) Uani 1 1 d . . . . .
C12 C 0.47197(11) 0.34480(12) 0.23462(6) 0.0380(2) Uani 1 1 d . . . . .
H12 H 0.5420 0.2871 0.2565 0.046 Uiso 1 1 calc R U . . .
C13 C 0.39159(14) 0.29646(15) 0.17227(7) 0.0505(3) Uani 1 1 d . . . . .
H13 H 0.4072 0.2057 0.1513 0.061 Uiso 1 1 calc R U . . .
C14 C 0.28872(13) 0.37984(18) 0.14043(7) 0.0550(3) Uani 1 1 d . . . . .
H14 H 0.2351 0.3469 0.0972 0.066 Uiso 1 1 calc R U . . .
C15 C 0.26408(11) 0.51061(16) 0.17142(7) 0.0482(3) Uani 1 1 d . . . . .
H15 H 0.1927 0.5668 0.1499 0.058 Uiso 1 1 calc R U . . .
C16 C 0.34317(9) 0.56053(13) 0.23404(6) 0.0370(2) Uani 1 1 d . . . . .
H16 H 0.3251 0.6499 0.2557 0.044 Uiso 1 1 calc R U . . .
N1A N 0.6861(2) 0.6451(3) 0.47163(13) 0.0299(4) Uani 0.531(4) 1 d D . P A 1
C17A C 0.78135(19) 0.6970(3) 0.53413(11) 0.0372(5) Uani 0.531(4) 1 d D . P A 1
H17A H 0.7343 0.7273 0.5763 0.045 Uiso 0.531(4) 1 calc R U P A 1
H17B H 0.8407 0.6179 0.5520 0.045 Uiso 0.531(4) 1 calc R U P A 1
C18A C 0.8585(2) 0.8181(3) 0.51076(15) 0.0447(6) Uani 0.531(4) 1 d D . P A 1
H18A H 0.8131 0.9047 0.4981 0.054 Uiso 0.531(4) 1 calc R U P A 1
C19A C 0.9872(3) 0.8171(5) 0.5057(3) 0.0516(7) Uani 0.531(4) 1 d D . P A 1
H19A H 1.0366 0.7329 0.5178 0.062 Uiso 0.531(4) 1 calc R U P A 1
H19B H 1.0287 0.9006 0.4901 0.062 Uiso 0.531(4) 1 calc R U P A 1
N1B N 0.6742(3) 0.6862(4) 0.45257(16) 0.0356(6) Uani 0.316(5) 1 d D . P A 2
C17B C 0.7619(4) 0.7651(6) 0.5085(3) 0.0396(10) Uiso 0.316(5) 1 d D . P A 2
H17C H 0.7826 0.7053 0.5537 0.048 Uiso 0.316(5) 1 calc R U P A 2
H17D H 0.7179 0.8529 0.5232 0.048 Uiso 0.316(5) 1 calc R U P A 2
C18B C 0.8893(4) 0.8059(4) 0.4766(2) 0.0386(9) Uiso 0.316(5) 1 d D . P A 2
H18B H 0.8852 0.8581 0.4311 0.046 Uiso 0.316(5) 1 calc R U P A 2
C19B C 0.9981(6) 0.7711(8) 0.5101(6) 0.0510(17) Uiso 0.316(5) 1 d D . P A 2
H19C H 1.0031 0.7189 0.5556 0.061 Uiso 0.316(5) 1 calc R U P A 2
H19D H 1.0756 0.7968 0.4899 0.061 Uiso 0.316(5) 1 calc R U P A 2
N1C N 0.6742(3) 0.6862(4) 0.45257(16) 0.0356(6) Uani 0.154(4) 1 d D . P A 3
C17C C 0.7647(7) 0.8011(10) 0.4927(5) 0.0402(19) Uiso 0.154(4) 1 d D . P A 3
H17E H 0.7890 0.8726 0.4562 0.048 Uiso 0.154(4) 1 calc R U P A 3
H17F H 0.7205 0.8509 0.5311 0.048 Uiso 0.154(4) 1 calc R U P A 3
C18C C 0.8860(9) 0.7229(11) 0.5292(6) 0.060(3) Uiso 0.154(4) 1 d D . P A 3
H18C H 0.8795 0.6314 0.5514 0.072 Uiso 0.154(4) 1 calc R U P A 3
C19C C 0.9927(11) 0.783(2) 0.5290(7) 0.053(3) Uiso 0.154(4) 1 d D . P A 3
H19E H 0.9976 0.8740 0.5066 0.063 Uiso 0.154(4) 1 calc R U P A 3
H19F H 1.0698 0.7368 0.5513 0.063 Uiso 0.154(4) 1 calc R U P A 3

loop_
_atom_site_aniso_label
_atom_site_aniso_U_11
_atom_site_aniso_U_22
_atom_site_aniso_U_33
_atom_site_aniso_U_23
_atom_site_aniso_U_13
_atom_site_aniso_U_12
S1 0.02615(10) 0.04970(14) 0.02625(10) 0.00156(9) 0.00883(7) 0.00991(9)
S2 0.04753(15) 0.04767(16) 0.04208(14) -0.01026(11) 0.01937(11) 0.00926(12)
O1 0.0350(4) 0.0850(7) 0.0340(4) 0.0040(4) 0.0042(3) 0.0059(4)
C1 0.0267(4) 0.0597(7) 0.0357(5) -0.0148(4) 0.0102(3) 0.0007(4)
C2 0.0274(4) 0.0355(4) 0.0306(4) -0.0038(3) 0.0106(3) 0.0024(3)
C3 0.0275(4) 0.0352(4) 0.0263(3) 0.0019(3) 0.0090(3) 0.0050(3)
C4 0.0359(5) 0.0444(5) 0.0371(5) -0.0081(4) 0.0143(4) 0.0043(4)
C5 0.0293(4) 0.0301(4) 0.0347(4) -0.0050(3) 0.0142(3) -0.0013(3)
C6 0.0337(4) 0.0412(5) 0.0421(5) -0.0015(4) 0.0168(4) 0.0054(4)
C7 0.0388(5) 0.0426(5) 0.0557(6) -0.0023(5) 0.0264(5) 0.0064(4)
C8 0.0455(6) 0.0388(5) 0.0482(6) -0.0063(4) 0.0291(5) -0.0056(4)
C9 0.0435(5) 0.0420(5) 0.0386(5) 0.0004(4) 0.0206(4) -0.0077(4)
C10 0.0343(4) 0.0350(4) 0.0381(5) 0.0003(4) 0.0158(4) -0.0025(3)
C11 0.0268(4) 0.0395(5) 0.0271(4) 0.0048(3) 0.0086(3) -0.0014(3)
C12 0.0377(5) 0.0397(5) 0.0380(5) -0.0003(4) 0.0097(4) -0.0057(4)
C13 0.0543(7) 0.0514(7) 0.0471(6) -0.0079(5) 0.0109(5) -0.0216(5)
C14 0.0466(6) 0.0759(9) 0.0408(6) 0.0043(6) -0.0012(5) -0.0309(6)
C15 0.0306(5) 0.0713(8) 0.0415(5) 0.0180(5) -0.0004(4) -0.0125(5)
C16 0.0280(4) 0.0495(6) 0.0344(4) 0.0104(4) 0.0068(3) -0.0001(4)
N1A 0.0255(7) 0.0391(11) 0.0256(9) -0.0018(7) 0.0048(6) 0.0064(7)
C17A 0.0338(9) 0.0507(12) 0.0268(8) -0.0047(8) 0.0024(6) 0.0018(8)
C18A 0.0363(10) 0.0506(13) 0.0460(13) -0.0022(9) -0.0006(9) 0.0023(8)
C19A 0.0484(15) 0.051(2) 0.057(2) -0.0001(16) 0.0099(12) -0.0088(14)
N1B 0.0324(10) 0.0450(15) 0.0294(12) -0.0082(9) 0.0033(9) 0.0091(10)
N1C 0.0324(10) 0.0450(15) 0.0294(12) -0.0082(9) 0.0033(9) 0.0091(10)

loop_
_atom_type_symbol
_atom_type_description
_atom_type_scat_dispersion_real
_atom_type_scat_dispersion_imag
_atom_type_scat_source
C C 0.0033 0.0016 'International Tables Vol C Tables 4.2.6.8 and 6.1.1.4'
H H 0.0000 0.0000 'International Tables Vol C Tables 4.2.6.8 and 6.1.1.4'
N N 0.0061 0.0033 'International Tables Vol C Tables 4.2.6.8 and 6.1.1.4'
O O 0.0106 0.0060 'International Tables Vol C Tables 4.2.6.8 and 6.1.1.4'
S S 0.1246 0.1234 'International Tables Vol C Tables 4.2.6.8 and 6.1.1.4'

loop_
_geom_angle_atom_site_label_1
_geom_angle_atom_site_label_2
_geom_angle_atom_site_label_3
_geom_angle
C4 S1 C3 105.42(5)
C1 O1 H1 109.1(13)
O1 C1 N1A 101.22(13)
O1 C1 C2 112.46(9)
N1A C1 C2 120.53(12)
O1 C1 N1B 120.53(15)
C2 C1 N1B 106.70(13)
O1 C1 H1A 107.3
N1A C1 H1A 107.3
C2 C1 H1A 107.3
O1 C1 H1B 105.3
C2 C1 H1B 105.3
N1B C1 H1B 105.3
O1 C1 H1C 105.3
C2 C1 H1C 105.3
C3 C2 C5 123.97(9)
C3 C2 C1 120.58(8)
C5 C2 C1 115.42(8)
C2 C3 C11 126.93(8)
C2 C3 S1 121.51(7)
C11 C3 S1 111.56(6)
N1B C4 S2 125.45(15)
N1A C4 S2 124.19(12)
N1B C4 S1 118.07(14)
N1A C4 S1 119.84(12)
S2 C4 S1 114.88(6)
C10 C5 C6 118.41(9)
C10 C5 C2 120.91(9)
C6 C5 C2 120.59(9)
C7 C6 C5 120.52(11)
C7 C6 H6 119.7
C5 C6 H6 119.7
C8 C7 C6 120.53(11)
C8 C7 H7 119.7
C6 C7 H7 119.7
C7 C8 C9 119.51(9)
C7 C8 H8 120.2
C9 C8 H8 120.2
C8 C9 C10 120.31(11)
C8 C9 H9 119.8
C10 C9 H9 119.8
C9 C10 C5 120.70(10)
C9 C10 H10 119.7
C5 C10 H10 119.7
C12 C11 C16 119.66(10)
C12 C11 C3 119.81(9)
C16 C11 C3 120.49(9)
C13 C12 C11 119.70(11)
C13 C12 H12 120.2
C11 C12 H12 120.2
C14 C13 C12 120.40(13)
C14 C13 H13 119.8
C12 C13 H13 119.8
C15 C14 C13 120.08(11)
C15 C14 H14 120.0
C13 C14 H14 120.0
C14 C15 C16 120.34(12)
C14 C15 H15 119.8
C16 C15 H15 119.8
C15 C16 C11 119.77(12)
C15 C16 H16 120.1
C11 C16 H16 120.1
C4 N1A C1 122.37(18)
C4 N1A C17A 122.45(18)
C1 N1A C17A 115.18(17)
C18A C17A N1A 111.59(19)
C18A C17A H17A 109.3
N1A C17A H17A 109.3
C18A C17A H17B 109.3
N1A C17A H17B 109.3
H17A C17A H17B 108.0
C19A C18A C17A 126.0(3)
C19A C18A H18A 117.0
C17A C18A H18A 117.0
C18A C19A H19A 120.0
C18A C19A H19B 120.0
H19A C19A H19B 120.0
C4 N1B C17B 115.2(3)
C4 N1B C1 120.9(2)
C17B N1B C1 113.8(2)
N1B C17B C18B 110.8(3)
N1B C17B H17C 109.5
C18B C17B H17C 109.5
N1B C17B H17D 109.5
C18B C17B H17D 109.5
H17C C17B H17D 108.1
C19B C18B C17B 120.9(6)
C19B C18B H18B 119.5
C17B C18B H18B 119.5
C18B C19B H19C 120.0
C18B C19B H19D 120.0
H19C C19B H19D 120.0
C18C C17C H17E 110.4
C18C C17C H17F 110.4
H17E C17C H17F 108.6
C19C C18C C17C 118.0(12)
C19C C18C H18C 121.0
C17C C18C H18C 121.0
C18C C19C H19E 120.0
C18C C19C H19F 120.0
H19E C19C H19F 120.0

loop_
_geom_bond_atom_site_label_1
_geom_bond_atom_site_label_2
_geom_bond_distance
S1 C4 1.7289(12)
S1 C3 1.7564(9)
S2 C4 1.6805(10)
O1 C1 1.4064(17)
O1 H1 0.809(18)
C1 N1A 1.441(2)
C1 C2 1.5074(14)
C1 N1B 1.557(3)
C1 H1A 1.0000
C1 H1B 1.0000
C1 H1C 1.0000
C2 C3 1.3448(13)
C2 C5 1.4856(12)
C3 C11 1.4831(13)
C4 N1B 1.295(3)
C4 N1A 1.395(3)
C5 C10 1.3974(14)
C5 C6 1.3982(14)
C6 C7 1.3926(14)
C6 H6 0.9500
C7 C8 1.3809(18)
C7 H7 0.9500
C8 C9 1.3890(17)
C8 H8 0.9500
C9 C10 1.3899(13)
C9 H9 0.9500
C10 H10 0.9500
C11 C12 1.3973(15)
C11 C16 1.3985(14)
C12 C13 1.3891(16)
C12 H12 0.9500
C13 C14 1.386(2)
C13 H13 0.9500
C14 C15 1.380(2)
C14 H14 0.9500
C15 C16 1.3910(16)
C15 H15 0.9500
C16 H16 0.9500
N1A C17A 1.485(3)
C17A C18A 1.475(3)
C17A H17A 0.9900
C17A H17B 0.9900
C18A C19A 1.345(4)
C18A H18A 0.9500
C19A H19A 0.9500
C19A H19B 0.9500
N1B C17B 1.470(5)
C17B C18B 1.547(6)
C17B H17C 0.9900
C17B H17D 0.9900
C18B C19B 1.254(8)
C18B H18B 0.9500
C19B H19C 0.9500
C19B H19D 0.9500
C17C C18C 1.530(11)
C17C H17E 0.9900
C17C H17F 0.9900
C18C C19C 1.237(12)
C18C H18C 0.9500
C19C H19E 0.9500
C19C H19F 0.9500

loop_
_geom_hbond_atom_site_label_D
_geom_hbond_atom_site_label_H
_geom_hbond_atom_site_label_A
_geom_hbond_distance_DH
_geom_hbond_distance_HA
_geom_hbond_distance_DA
_geom_hbond_angle_DHA
_geom_hbond_site_symmetry_A
O1 H1 S2 0.809(18) 2.488(18) 3.2857(12) 168.8(16) 3_666

loop_
_geom_torsion_atom_site_label_1
_geom_torsion_atom_site_label_2
_geom_torsion_atom_site_label_3
_geom_torsion_atom_site_label_4
_geom_torsion
O1 C1 C2 C3 87.31(12)
N1A C1 C2 C3 -31.9(2)
N1B C1 C2 C3 -46.95(18)
O1 C1 C2 C5 -90.77(10)
N1A C1 C2 C5 150.01(15)
N1B C1 C2 C5 134.97(15)
C5 C2 C3 C11 11.97(16)
C1 C2 C3 C11 -165.95(10)
C5 C2 C3 S1 -168.64(7)
C1 C2 C3 S1 13.45(14)
C4 S1 C3 C2 12.65(10)
C4 S1 C3 C11 -167.87(7)
C3 S1 C4 N1B -0.6(2)
C3 S1 C4 N1A -25.60(15)
C3 S1 C4 S2 165.77(6)
C3 C2 C5 C10 39.10(15)
C1 C2 C5 C10 -142.89(10)
C3 C2 C5 C6 -144.34(11)
C1 C2 C5 C6 33.67(14)
C10 C5 C6 C7 -1.66(16)
C2 C5 C6 C7 -178.30(10)
C5 C6 C7 C8 0.60(18)
C6 C7 C8 C9 0.76(18)
C7 C8 C9 C10 -1.03(17)
C8 C9 C10 C5 -0.05(16)
C6 C5 C10 C9 1.39(15)
C2 C5 C10 C9 178.02(9)
C2 C3 C11 C12 50.11(14)
S1 C3 C11 C12 -129.34(8)
C2 C3 C11 C16 -132.19(11)
S1 C3 C11 C16 48.36(11)
C16 C11 C12 C13 2.28(15)
C3 C11 C12 C13 179.99(9)
C11 C12 C13 C14 -0.41(17)
C12 C13 C14 C15 -1.20(19)
C13 C14 C15 C16 0.91(18)
C14 C15 C16 C11 0.96(16)
C12 C11 C16 C15 -2.55(14)
C3 C11 C16 C15 179.74(9)
N1B C4 N1A C1 -79.2(5)
S2 C4 N1A C1 179.84(14)
S1 C4 N1A C1 12.3(3)
N1B C4 N1A C17A 100.4(6)
S2 C4 N1A C17A -0.5(3)
S1 C4 N1A C17A -168.06(16)
O1 C1 N1A C4 -106.9(2)
C2 C1 N1A C4 17.8(3)
N1B C1 N1A C4 66.0(5)
O1 C1 N1A C17A 73.4(2)
C2 C1 N1A C17A -161.87(15)
N1B C1 N1A C17A -113.7(6)
C4 N1A C17A C18A -102.0(3)
C1 N1A C17A C18A 77.6(2)
N1A C17A C18A C19A -113.8(4)
N1A C4 N1B C17B -79.9(6)
S2 C4 N1B C17B 14.6(4)
S1 C4 N1B C17B 179.4(3)
N1A C4 N1B C1 63.5(5)
S2 C4 N1B C1 157.98(15)
S1 C4 N1B C1 -37.2(3)
O1 C1 N1B C4 -67.4(3)
N1A C1 N1B C4 -75.6(6)
C2 C1 N1B C4 62.4(3)
O1 C1 N1B C17B 76.4(3)
N1A C1 N1B C17B 68.3(5)
C2 C1 N1B C17B -153.8(3)
C4 N1B C17B C18B -163.0(4)
C1 N1B C17B C18B 51.0(5)
N1B C17B C18B C19B -125.0(5)
